data_4332770
loop_
_publ_author_name
'Hayoun, Rebecca'
'Zhong, Diane K.'
'Rheingold, Arnold L.'
'Doerrer, Linda H.'

_publ_section_title
;
 Gold(III) and Platinum(II) Polypyridyl Double Salts and a General
 Metathesis Route to Metallophilic Interactions
;
_journal_issue 16
_journal_name_full 'Inorganic Chemistry'
_journal_page_first 6120
_journal_page_last 6122
_journal_paper_doi 10.1021/ic060830z
_journal_volume 45
_journal_year 2006
_chemical_formula_moiety 'C15 H11 Cl N3 Pt, C3 H7 N O, 0.5(Au Cl4), 0.5(Au Cl2)'
_chemical_formula_sum 'C18 H18 Au Cl4 N4 O Pt'
_chemical_formula_weight 840.22
_chemical_name_systematic
; 
 ? 
;
_space_group_IT_number 2
_symmetry_cell_setting triclinic
_symmetry_space_group_name_Hall '-P 1'
_symmetry_space_group_name_H-M 'P -1'
_atom_sites_solution_hydrogens geom
_atom_sites_solution_primary direct
_atom_sites_solution_secondary difmap
_audit_creation_method SHELXL-97
_cell_angle_alpha 90.298(7)
_cell_angle_beta 103.079(7)
_cell_angle_gamma 106.901(6)
_cell_formula_units_Z 2
_cell_length_a 7.742(3)
_cell_length_b 9.984(4)
_cell_length_c 15.442(7)
_cell_measurement_reflns_used 5204
_cell_measurement_temperature 218(2)
_cell_measurement_theta_max 28.17
_cell_measurement_theta_min 2.44
_cell_volume 1109.2(8)
_computing_cell_refinement 'Bruker SMART'
_computing_data_collection 'Bruker SMART'
_computing_data_reduction 'Bruker SAINT'
_computing_molecular_graphics 'Bruker SHELXTL'
_computing_publication_material 'Bruker SHELXTL'
_computing_structure_refinement 'SHELXL-97 (Sheldrick, 1997)'
_computing_structure_solution 'SHELXS-97 (Sheldrick, 1990)'
_diffrn_ambient_temperature 218(2)
_diffrn_measured_fraction_theta_full 0.994
_diffrn_measured_fraction_theta_max 0.994
_diffrn_measurement_device_type 'CCD area detector'
_diffrn_measurement_method 'phi and omega scans'
_diffrn_radiation_monochromator graphite
_diffrn_radiation_source 'fine-focus sealed tube'
_diffrn_radiation_type MoK\a
_diffrn_radiation_wavelength 0.71073
_diffrn_reflns_av_R_equivalents 0.0345
_diffrn_reflns_av_sigmaI/netI 0.0555
_diffrn_reflns_limit_h_max 9
_diffrn_reflns_limit_h_min -9
_diffrn_reflns_limit_k_max 11
_diffrn_reflns_limit_k_min -11
_diffrn_reflns_limit_l_max 18
_diffrn_reflns_limit_l_min -18
_diffrn_reflns_number 7034
_diffrn_reflns_theta_full 25.00
_diffrn_reflns_theta_max 25.00
_diffrn_reflns_theta_min 2.14
_exptl_absorpt_coefficient_mu 13.405
_exptl_absorpt_correction_T_max 0.7650
_exptl_absorpt_correction_T_min 0.2130
_exptl_absorpt_correction_type multi-scan
_exptl_absorpt_process_details sadabs
_exptl_crystal_colour red
_exptl_crystal_density_diffrn 2.516
_exptl_crystal_density_meas ?
_exptl_crystal_density_method 'not measured'
_exptl_crystal_description plate
_exptl_crystal_F_000 774
_exptl_crystal_size_max 0.15
_exptl_crystal_size_mid 0.10
_exptl_crystal_size_min 0.02
_refine_diff_density_max 1.944
_refine_diff_density_min -2.814
_refine_diff_density_rms 0.239
_refine_ls_extinction_method none
_refine_ls_goodness_of_fit_ref 1.035
_refine_ls_hydrogen_treatment constr
_refine_ls_matrix_type full
_refine_ls_number_parameters 267
_refine_ls_number_reflns 3885
_refine_ls_number_restraints 0
_refine_ls_restrained_S_all 1.035
_refine_ls_R_factor_all 0.0419
_refine_ls_R_factor_gt 0.0364
_refine_ls_shift/su_max 0.002
_refine_ls_shift/su_mean 0.000
_refine_ls_structure_factor_coef Fsqd
_refine_ls_weighting_details 'calc w=1/[\s^2^(Fo^2^)+(0.0589P)^2^+0.0000P] where P=(Fo^2^+2Fc^2^)/3'
_refine_ls_weighting_scheme calc
_refine_ls_wR_factor_gt 0.0950
_refine_ls_wR_factor_ref 0.0997
_reflns_number_gt 3421
_reflns_number_total 3885
_reflns_threshold_expression >2sigma(I)
_cod_data_source_file ic060830zsup1.cif
_cod_data_source_block lhd24
_cod_depositor_comments
;
The following automatic conversions were performed:

'_symmetry_cell_setting' value 'Triclinic' changed to 'triclinic'
according to /home/saulius/struct/CIF-dictionaries/cif_core.dic
dictionary named 'cif_core.dic' version 2.4.2 from 2011-04-26.

Automatic conversion script
Id: cif_fix_values 1891 2012-01-12 08:04:46Z andrius 

The following automatic conversions were performed:

'_exptl_crystal_density_meas' value 'not measured' was changed to '?'
- the value is perceived as not measured.

Automatic conversion script
Id: cif_fix_values 3008 2015-01-20 13:52:24Z robertas 
;
_cod_original_sg_symbol_H-M P-1
_cod_database_code 4332770

loop_
_symmetry_equiv_pos_as_xyz
'x, y, z'
'-x, -y, -z'

loop_
_atom_site_label
_atom_site_type_symbol
_atom_site_fract_x
_atom_site_fract_y
_atom_site_fract_z
_atom_site_U_iso_or_equiv
_atom_site_adp_type
_atom_site_occupancy
_atom_site_symmetry_multiplicity
_atom_site_calc_flag
_atom_site_refinement_flags
Au1 Au 1.0000 0.0000 0.5000 0.03235(14) Uani 1 2 d S
Au2 Au 0.5000 0.5000 0.0000 0.03511(15) Uani 1 2 d S
Pt1 Pt 1.00961(3) 0.33062(2) 0.512245(19) 0.02401(12) Uani 1 1 d .
Cl1 Cl 1.3161(2) 0.41144(19) 0.58981(14) 0.0346(4) Uani 1 1 d .
Cl2 Cl 0.8959(3) -0.00745(19) 0.34989(15) 0.0397(5) Uani 1 1 d .
Cl3 Cl 0.5627(3) 0.5708(3) 0.14634(19) 0.0716(8) Uani 1 1 d .
Cl4 Cl 0.1936(3) 0.4708(3) -0.01135(19) 0.0610(7) Uani 1 1 d .
N1 N 1.0439(8) 0.3619(6) 0.3881(4) 0.0281(14) Uani 1 1 d .
N2 N 0.8906(8) 0.2782(6) 0.6158(5) 0.0272(14) Uani 1 1 d .
N3 N 0.7519(7) 0.2622(5) 0.4475(4) 0.0240(13) Uani 1 1 d .
N4 N 0.2396(14) 0.0009(9) -0.0276(6) 0.068(3) Uani 1 1 d .
O1 O 0.399(2) 0.0972(12) 0.1075(8) 0.145(5) Uani 1 1 d .
C1 C 1.2065(9) 0.4167(7) 0.3645(6) 0.0308(18) Uani 1 1 d .
H1A H 1.3180 0.4450 0.4089 0.037 Uiso 1 1 calc R
C2 C 1.2116(12) 0.4321(9) 0.2751(7) 0.043(2) Uani 1 1 d .
H2A H 1.3255 0.4676 0.2590 0.052 Uiso 1 1 calc R
C3 C 1.0482(12) 0.3944(8) 0.2118(6) 0.040(2) Uani 1 1 d .
H3A H 1.0486 0.4053 0.1514 0.048 Uiso 1 1 calc R
C4 C 0.8811(11) 0.3401(8) 0.2363(6) 0.0391(19) Uani 1 1 d .
H4A H 0.7681 0.3158 0.1929 0.047 Uiso 1 1 calc R
C5 C 0.8823(10) 0.3222(7) 0.3240(6) 0.0308(17) Uani 1 1 d .
C6 C 0.7145(10) 0.2655(7) 0.3581(6) 0.0298(17) Uani 1 1 d .
C7 C 0.5318(10) 0.2105(8) 0.3101(6) 0.0368(19) Uani 1 1 d .
H7A H 0.5013 0.2072 0.2475 0.044 Uiso 1 1 calc R
C8 C 0.3955(10) 0.1605(8) 0.3563(7) 0.039(2) Uani 1 1 d .
H8A H 0.2709 0.1240 0.3246 0.047 Uiso 1 1 calc R
C9 C 0.4390(10) 0.1634(7) 0.4473(7) 0.038(2) Uani 1 1 d .
H9A H 0.3446 0.1297 0.4778 0.045 Uiso 1 1 calc R
C10 C 0.6238(9) 0.2164(7) 0.4947(5) 0.0279(17) Uani 1 1 d .
C11 C 0.7004(10) 0.2262(7) 0.5901(6) 0.0302(17) Uani 1 1 d .
C12 C 0.5966(12) 0.1843(9) 0.6522(7) 0.042(2) Uani 1 1 d .
H12A H 0.4665 0.1479 0.6338 0.050 Uiso 1 1 calc R
C13 C 0.6839(13) 0.1958(9) 0.7411(7) 0.047(2) Uani 1 1 d .
H13A H 0.6138 0.1675 0.7838 0.056 Uiso 1 1 calc R
C14 C 0.8768(13) 0.2498(10) 0.7676(7) 0.048(2) Uani 1 1 d .
H14A H 0.9391 0.2596 0.8281 0.057 Uiso 1 1 calc R
C15 C 0.9755(11) 0.2890(7) 0.7013(5) 0.0322(17) Uani 1 1 d .
H15A H 1.1058 0.3241 0.7181 0.039 Uiso 1 1 calc R
C16 C 0.342(3) 0.1041(16) 0.0292(12) 0.131(8) Uani 1 1 d .
H16A H 0.3743 0.1933 0.0072 0.158 Uiso 1 1 calc R
C17 C 0.194(3) -0.1368(16) -0.0014(11) 0.137(7) Uani 1 1 d .
H17A H 0.1988 -0.1348 0.0619 0.205 Uiso 1 1 calc R
H17B H 0.2815 -0.1823 -0.0137 0.205 Uiso 1 1 calc R
H17C H 0.0693 -0.1886 -0.0344 0.205 Uiso 1 1 calc R
C18 C 0.183(2) 0.0165(16) -0.1226(9) 0.111(6) Uani 1 1 d .
H18A H 0.2415 0.1121 -0.1349 0.167 Uiso 1 1 calc R
H18B H 0.0493 -0.0044 -0.1404 0.167 Uiso 1 1 calc R
H18C H 0.2219 -0.0479 -0.1557 0.167 Uiso 1 1 calc R

loop_
_atom_site_aniso_label
_atom_site_aniso_U_11
_atom_site_aniso_U_22
_atom_site_aniso_U_33
_atom_site_aniso_U_23
_atom_site_aniso_U_13
_atom_site_aniso_U_12
Au1 0.0275(2) 0.0259(2) 0.0451(3) 0.00538(19) 0.0140(2) 0.00610(16)
Au2 0.0268(2) 0.0429(3) 0.0365(3) 0.0095(2) 0.0104(2) 0.00954(17)
Pt1 0.01989(17) 0.02239(18) 0.0286(2) 0.00143(12) 0.00576(13) 0.00465(12)
Cl1 0.0217(8) 0.0361(9) 0.0404(12) 0.0004(8) 0.0013(8) 0.0047(7)
Cl2 0.0419(10) 0.0311(10) 0.0469(13) 0.0059(9) 0.0136(10) 0.0098(8)
Cl3 0.0486(13) 0.114(2) 0.0422(15) -0.0077(15) 0.0142(12) 0.0069(13)
Cl4 0.0321(10) 0.0985(19) 0.0554(17) 0.0139(15) 0.0139(11) 0.0214(11)
N1 0.035(3) 0.023(3) 0.029(4) 0.003(3) 0.013(3) 0.010(2)
N2 0.029(3) 0.025(3) 0.030(4) 0.007(3) 0.016(3) 0.005(2)
N3 0.021(3) 0.018(3) 0.032(4) 0.003(3) 0.005(3) 0.005(2)
N4 0.098(7) 0.053(5) 0.040(5) 0.005(4) -0.001(5) 0.014(5)
O1 0.230(15) 0.107(8) 0.062(7) -0.034(6) -0.022(9) 0.041(8)
C1 0.024(3) 0.026(4) 0.043(5) 0.006(3) 0.010(4) 0.007(3)
C2 0.046(5) 0.038(4) 0.053(6) 0.011(4) 0.026(5) 0.012(4)
C3 0.056(5) 0.045(5) 0.024(5) 0.007(4) 0.017(4) 0.020(4)
C4 0.035(4) 0.041(4) 0.038(5) -0.001(4) 0.002(4) 0.010(3)
C5 0.031(4) 0.022(4) 0.033(5) 0.000(3) 0.002(3) 0.004(3)
C6 0.032(4) 0.020(3) 0.036(5) -0.001(3) 0.007(4) 0.008(3)
C7 0.036(4) 0.031(4) 0.039(5) -0.002(4) -0.001(4) 0.011(3)
C8 0.021(4) 0.034(4) 0.055(6) -0.007(4) 0.000(4) 0.005(3)
C9 0.026(4) 0.027(4) 0.058(6) -0.004(4) 0.017(4) -0.001(3)
C10 0.027(4) 0.021(3) 0.038(5) 0.003(3) 0.014(3) 0.006(3)
C11 0.031(4) 0.023(3) 0.042(5) 0.005(3) 0.016(4) 0.010(3)
C12 0.038(4) 0.042(5) 0.051(6) 0.014(4) 0.019(4) 0.012(4)
C13 0.057(5) 0.053(5) 0.043(6) 0.023(4) 0.029(5) 0.022(4)
C14 0.057(6) 0.060(6) 0.039(6) 0.019(5) 0.025(5) 0.027(4)
C15 0.042(4) 0.030(4) 0.025(4) 0.004(3) 0.004(4) 0.013(3)
C16 0.21(2) 0.071(9) 0.076(12) -0.021(8) -0.041(13) 0.046(11)
C17 0.205(19) 0.088(10) 0.080(12) 0.005(9) 0.047(12) -0.024(11)
C18 0.170(16) 0.104(11) 0.058(9) 0.008(8) -0.003(10) 0.062(11)

loop_
_atom_type_symbol
_atom_type_description
_atom_type_scat_dispersion_real
_atom_type_scat_dispersion_imag
_atom_type_scat_source
C C 0.0033 0.0016 'International Tables Vol C Tables 4.2.6.8 and 6.1.1.4'
H H 0.0000 0.0000 'International Tables Vol C Tables 4.2.6.8 and 6.1.1.4'
Cl Cl 0.1484 0.1585 'International Tables Vol C Tables 4.2.6.8 and 6.1.1.4'
Pt Pt -1.7033 8.3905 'International Tables Vol C Tables 4.2.6.8 and 6.1.1.4'
Au Au -2.0133 8.8022 'International Tables Vol C Tables 4.2.6.8 and 6.1.1.4'
N N 0.0061 0.0033 'International Tables Vol C Tables 4.2.6.8 and 6.1.1.4'
O O 0.0106 0.0060 'International Tables Vol C Tables 4.2.6.8 and 6.1.1.4'

loop_
_geom_angle_atom_site_label_1
_geom_angle_atom_site_label_2
_geom_angle_atom_site_label_3
_geom_angle
_geom_angle_site_symmetry_1
_geom_angle_site_symmetry_3
Cl2 Au1 Cl2 180.0 2_756 .
Cl2 Au1 Pt1 91.11(5) 2_756 .
Cl2 Au1 Pt1 88.89(5) . .
Cl2 Au1 Pt1 88.89(5) 2_756 2_756
Cl2 Au1 Pt1 91.11(5) . 2_756
Pt1 Au1 Pt1 180.0 . 2_756
Cl3 Au2 Cl3 180.0 2_665 .
Cl3 Au2 Cl4 90.13(10) 2_665 .
Cl3 Au2 Cl4 89.87(10) . .
Cl3 Au2 Cl4 89.87(10) 2_665 2_665
Cl3 Au2 Cl4 90.13(10) . 2_665
Cl4 Au2 Cl4 180.0 . 2_665
N3 Pt1 N1 81.2(3) . .
N3 Pt1 N2 80.8(3) . .
N1 Pt1 N2 161.9(2) . .
N3 Pt1 Cl1 179.8(2) . .
N1 Pt1 Cl1 99.06(18) . .
N2 Pt1 Cl1 99.01(19) . .
N3 Pt1 Au1 85.10(16) . .
N1 Pt1 Au1 94.18(16) . .
N2 Pt1 Au1 84.71(16) . .
Cl1 Pt1 Au1 94.77(5) . .
C1 N1 C5 119.6(7) . .
C1 N1 Pt1 126.7(5) . .
C5 N1 Pt1 113.7(5) . .
C15 N2 C11 119.7(7) . .
C15 N2 Pt1 127.3(5) . .
C11 N2 Pt1 113.0(5) . .
C10 N3 C6 124.8(6) . .
C10 N3 Pt1 117.7(5) . .
C6 N3 Pt1 117.5(5) . .
C16 N4 C17 120.5(12) . .
C16 N4 C18 123.0(13) . .
C17 N4 C18 116.1(11) . .
N1 C1 C2 121.0(8) . .
N1 C1 H1A 119.5 . .
C2 C1 H1A 119.5 . .
C3 C2 C1 118.7(8) . .
C3 C2 H2A 120.6 . .
C1 C2 H2A 120.6 . .
C2 C3 C4 120.1(8) . .
C2 C3 H3A 119.9 . .
C4 C3 H3A 119.9 . .
C5 C4 C3 119.5(8) . .
C5 C4 H4A 120.3 . .
C3 C4 H4A 120.3 . .
N1 C5 C4 121.0(7) . .
N1 C5 C6 114.4(7) . .
C4 C5 C6 124.5(7) . .
N3 C6 C7 118.4(7) . .
N3 C6 C5 113.1(6) . .
C7 C6 C5 128.3(8) . .
C6 C7 C8 118.5(8) . .
C6 C7 H7A 120.7 . .
C8 C7 H7A 120.7 . .
C9 C8 C7 121.1(7) . .
C9 C8 H8A 119.5 . .
C7 C8 H8A 119.5 . .
C8 C9 C10 119.8(7) . .
C8 C9 H9A 120.1 . .
C10 C9 H9A 120.1 . .
N3 C10 C9 117.3(7) . .
N3 C10 C11 113.8(6) . .
C9 C10 C11 128.8(7) . .
N2 C11 C12 120.8(8) . .
N2 C11 C10 114.6(7) . .
C12 C11 C10 124.5(7) . .
C13 C12 C11 119.8(8) . .
C13 C12 H12A 120.1 . .
C11 C12 H12A 120.1 . .
C12 C13 C14 119.6(9) . .
C12 C13 H13A 120.2 . .
C14 C13 H13A 120.2 . .
C13 C14 C15 118.1(9) . .
C13 C14 H14A 121.0 . .
C15 C14 H14A 121.0 . .
N2 C15 C14 122.0(8) . .
N2 C15 H15A 119.0 . .
C14 C15 H15A 119.0 . .
O1 C16 N4 126.2(17) . .
O1 C16 H16A 116.9 . .
N4 C16 H16A 116.9 . .
N4 C17 H17A 109.5 . .
N4 C17 H17B 109.5 . .
H17A C17 H17B 109.5 . .
N4 C17 H17C 109.5 . .
H17A C17 H17C 109.5 . .
H17B C17 H17C 109.5 . .
N4 C18 H18A 109.5 . .
N4 C18 H18B 109.5 . .
H18A C18 H18B 109.5 . .
N4 C18 H18C 109.5 . .
H18A C18 H18C 109.5 . .
H18B C18 H18C 109.5 . .

loop_
_geom_bond_atom_site_label_1
_geom_bond_atom_site_label_2
_geom_bond_distance
_geom_bond_site_symmetry_2
Au1 Cl2 2.268(2) 2_756
Au1 Cl2 2.268(2) .
Au1 Pt1 3.2834(15) .
Au1 Pt1 3.2835(15) 2_756
Au2 Cl3 2.265(3) 2_665
Au2 Cl3 2.265(3) .
Au2 Cl4 2.270(2) .
Au2 Cl4 2.270(2) 2_665
Pt1 N3 1.935(5) .
Pt1 N1 2.008(7) .
Pt1 N2 2.019(6) .
Pt1 Cl1 2.3034(19) .
N1 C1 1.351(9) .
N1 C5 1.360(10) .
N2 C15 1.323(10) .
N2 C11 1.373(9) .
N3 C10 1.338(10) .
N3 C6 1.347(10) .
N4 C16 1.288(15) .
N4 C17 1.403(16) .
N4 C18 1.454(15) .
O1 C16 1.201(18) .
C1 C2 1.398(12) .
C1 H1A 0.9400 .
C2 C3 1.363(12) .
C2 H2A 0.9400 .
C3 C4 1.388(12) .
C3 H3A 0.9400 .
C4 C5 1.365(12) .
C4 H4A 0.9400 .
C5 C6 1.474(11) .
C6 C7 1.386(10) .
C7 C8 1.382(12) .
C7 H7A 0.9400 .
C8 C9 1.367(13) .
C8 H8A 0.9400 .
C9 C10 1.395(11) .
C9 H9A 0.9400 .
C10 C11 1.449(11) .
C11 C12 1.378(12) .
C12 C13 1.374(13) .
C12 H12A 0.9400 .
C13 C14 1.394(13) .
C13 H13A 0.9400 .
C14 C15 1.403(12) .
C14 H14A 0.9400 .
C15 H15A 0.9400 .
C16 H16A 0.9400 .
C17 H17A 0.9700 .
C17 H17B 0.9700 .
C17 H17C 0.9700 .
C18 H18A 0.9700 .
C18 H18B 0.9700 .
C18 H18C 0.9700 .
